data_1539732
loop_
_publ_author_name
'Fischer, D.'
'Hoppe, R.'

_publ_section_title
;
 Ein Oxomanganat(V) neuen Typs: K11 (Li (O Mn O3)4)
;
_journal_name_full 'Zeitschrift fuer Anorganische und Allgemeine Chemie'
_journal_page_first 106
_journal_page_last 114
_journal_volume 586
_journal_year 1990
_chemical_formula_sum 'K11 Li Mn4 O16'
_chemical_name_systematic 'K11 (Li (Mn O4)4)'
_space_group_IT_number 121
_symmetry_space_group_name_Hall 'I -4 2'
_symmetry_space_group_name_H-M 'I -4 2 m'
_cell_angle_alpha 90
_cell_angle_beta 90
_cell_angle_gamma 90
_cell_formula_units_Z 2
_cell_length_a 7.8718
_cell_length_b 7.8718
_cell_length_c 17.509
_cell_volume 1084.949
_citation_journal_id_ASTM ZAACAB
_cod_data_source_file Fischer_ZAACAB_1990_1227.cif
_cod_data_source_block K11Li1Mn4O16
_cod_original_formula_sum 'K11 Li1 Mn4 O16'
_cod_database_code 1539732

loop_
_symmetry_equiv_pos_as_xyz
x,y,z
y,-x,-z
-x,-y,z
-y,x,-z
x,-y,-z
-y,-x,z
-x,y,-z
y,x,z
x+1/2,y+1/2,z+1/2
y+1/2,-x+1/2,-z+1/2
-x+1/2,-y+1/2,z+1/2
-y+1/2,x+1/2,-z+1/2
x+1/2,-y+1/2,-z+1/2
-y+1/2,-x+1/2,z+1/2
-x+1/2,y+1/2,-z+1/2
y+1/2,x+1/2,z+1/2

loop_
_atom_site_label
_atom_site_type_symbol
_atom_site_fract_x
_atom_site_fract_y
_atom_site_fract_z
_atom_site_occupancy
_atom_site_U_iso_or_equiv
O3 O-2 0.8021 0.1979 0.2118 1 0.0
O2 O-2 0.647 0.647 0.4433 1 0.0
Mn1 Mn+5 0.2553 0.2553 0.8767 1 0.0
K2 K+1 0 0 0.5 1 0.0
O1 O-2 0.5339 0.7799 0.8857 1 0.0
K3 K+1 0 0 0.2903 1 0.0
K1 K+1 0 0.5 0.75 1 0.0
K4 K+1 0.1949 0.8051 0.8772 1 0.0
K5 K+1 0 0.5 0 1 0.0
Li1 Li+1 0 0 0 1 0.0
